data_7234132
loop_
_publ_author_name
'Qingsong Liu'
'Xiaoqing Wang'
'Hui Yan'
'Yanping Wu'
'Zhenyu Li'
'Shuwen Gong'
'Peng Liu'
'Zhipeng Liu'

_publ_section_title
;
 Benzothiazole-enamide-based BF2 complexes: luminophores exhibiting
 aggregation-induced emission, tunable emission and highly efficient
 solid-state emission
;
_journal_name_full 'Journal of Materials Chemistry C'
_journal_page_first 2953
_journal_page_last 2959
_journal_paper_doi 10.1039/C4TC02876G
_journal_volume 3
_journal_year 2015
_chemical_formula_sum 'C25 H24 B F2 N3 S'
_chemical_formula_weight 447.34
_space_group_IT_number 14
_space_group_name_Hall '-P 2ybc'
_space_group_name_H-M_alt 'P 1 21/c 1'
_symmetry_cell_setting monoclinic
_symmetry_space_group_name_H-M 'P 1 21/c 1'
_atom_sites_solution_hydrogens geom
_atom_sites_solution_primary direct
_atom_sites_solution_secondary difmap
_cell_angle_alpha 90.00
_cell_angle_beta 104.475(7)
_cell_angle_gamma 90.00
_cell_formula_units_Z 4
_cell_length_a 13.0949(9)
_cell_length_b 12.1529(6)
_cell_length_c 14.5043(9)
_cell_measurement_reflns_used 1069
_cell_measurement_temperature 293(2)
_cell_measurement_theta_max 21.6940
_cell_measurement_theta_min 3.3420
_cell_volume 2235.0(2)
_computing_structure_refinement 'SHELXL-97 (Sheldrick, 1997)'
_computing_structure_solution 'SHELXS-97 (Sheldrick, 1990)'
_diffrn_ambient_temperature 293(2)
_diffrn_measured_fraction_theta_full 0.998
_diffrn_measured_fraction_theta_max 0.998
_diffrn_measurement_device_type 'Xcalibur, Eos, Gemini'
_diffrn_radiation_monochromator graphite
_diffrn_radiation_source 'Enhance (Mo) X-ray Source'
_diffrn_radiation_type MoK\a
_diffrn_radiation_wavelength 0.71073
_diffrn_reflns_av_R_equivalents 0.0441
_diffrn_reflns_av_sigmaI/netI 0.0834
_diffrn_reflns_limit_h_max 15
_diffrn_reflns_limit_h_min -15
_diffrn_reflns_limit_k_max 14
_diffrn_reflns_limit_k_min -11
_diffrn_reflns_limit_l_max 17
_diffrn_reflns_limit_l_min -9
_diffrn_reflns_number 8077
_diffrn_reflns_theta_full 25.01
_diffrn_reflns_theta_max 25.01
_diffrn_reflns_theta_min 2.90
_exptl_absorpt_coefficient_mu 0.179
_exptl_absorpt_correction_T_max 0.9805
_exptl_absorpt_correction_T_min 0.9650
_exptl_absorpt_correction_type multi-scan
_exptl_absorpt_process_details sadabs
_exptl_crystal_colour yellow
_exptl_crystal_density_diffrn 1.329
_exptl_crystal_density_method 'not measured'
_exptl_crystal_description block
_exptl_crystal_F_000 936
_exptl_crystal_size_max 0.20
_exptl_crystal_size_mid 0.14
_exptl_crystal_size_min 0.11
_refine_diff_density_max 0.171
_refine_diff_density_min -0.222
_refine_diff_density_rms 0.045
_refine_ls_extinction_method none
_refine_ls_goodness_of_fit_ref 1.022
_refine_ls_hydrogen_treatment constr
_refine_ls_matrix_type full
_refine_ls_number_parameters 293
_refine_ls_number_reflns 3941
_refine_ls_number_restraints 0
_refine_ls_restrained_S_all 1.022
_refine_ls_R_factor_all 0.1221
_refine_ls_R_factor_gt 0.0542
_refine_ls_shift/su_max 0.002
_refine_ls_shift/su_mean 0.000
_refine_ls_structure_factor_coef Fsqd
_refine_ls_weighting_details 'calc w=1/[\s^2^(Fo^2^)+(0.0390P)^2^+0.0000P] where P=(Fo^2^+2Fc^2^)/3'
_refine_ls_weighting_scheme calc
_refine_ls_wR_factor_gt 0.1010
_refine_ls_wR_factor_ref 0.1351
_reflns_number_gt 2078
_reflns_number_total 3941
_reflns_threshold_expression >2sigma(I)
_cod_data_source_file 1000005.cif
_cod_data_source_block PCOD1000005
_cod_original_sg_symbol_H-M P21/c
_cod_database_code 7234132

loop_
_symmetry_equiv_pos_as_xyz
'x, y, z'
'-x, y+1/2, -z+1/2'
'-x, -y, -z'
'x, -y-1/2, z-1/2'

loop_
_atom_site_label
_atom_site_type_symbol
_atom_site_fract_x
_atom_site_fract_y
_atom_site_fract_z
_atom_site_U_iso_or_equiv
_atom_site_adp_type
_atom_site_occupancy
_atom_site_symmetry_multiplicity
_atom_site_calc_flag
_atom_site_refinement_flags
_atom_site_disorder_assembly
_atom_site_disorder_group
S1 S 0.18891(8) 0.27310(8) 0.35837(6) 0.0673(3) Uani 1 1 d . . .
B1 B 0.3019(3) 0.4432(3) 0.6038(3) 0.0572(11) Uani 1 1 d . . .
F1 F 0.40861(16) 0.44760(16) 0.64096(15) 0.0898(8) Uani 1 1 d . . .
F2 F 0.25486(18) 0.40816(16) 0.67595(13) 0.0805(7) Uani 1 1 d . . .
N1 N 0.2751(2) 0.3583(2) 0.52167(18) 0.0479(7) Uani 1 1 d . . .
N2 N 0.25660(19) 0.5560(2) 0.56492(16) 0.0431(7) Uani 1 1 d . . .
C1 C 0.2779(3) 0.1933(3) 0.4403(2) 0.0532(9) Uani 1 1 d . . .
C2 C 0.3100(3) 0.0864(3) 0.4297(3) 0.0671(11) Uani 1 1 d . . .
H2 H 0.2862 0.0488 0.3725 0.081 Uiso 1 1 calc R . .
C3 C 0.3776(3) 0.0378(3) 0.5059(3) 0.0745(12) Uani 1 1 d . . .
H3 H 0.3992 -0.0343 0.5006 0.089 Uiso 1 1 calc R . .
C4 C 0.4145(3) 0.0936(3) 0.5906(3) 0.0730(12) Uani 1 1 d . . .
H4 H 0.4601 0.0581 0.6414 0.088 Uiso 1 1 calc R . .
C5 C 0.3851(3) 0.2012(3) 0.6013(3) 0.0620(10) Uani 1 1 d . . .
H5 H 0.4111 0.2391 0.6580 0.074 Uiso 1 1 calc R . .
C6 C 0.3153(2) 0.2506(3) 0.5248(2) 0.0510(9) Uani 1 1 d . . .
C7 C 0.2053(3) 0.3813(3) 0.4391(2) 0.0489(9) Uani 1 1 d . . .
C8 C 0.1543(3) 0.4813(3) 0.4205(2) 0.0513(9) Uani 1 1 d . . .
H8 H 0.1012 0.4901 0.3649 0.062 Uiso 1 1 calc R . .
C9 C 0.1808(2) 0.5689(3) 0.4833(2) 0.0448(8) Uani 1 1 d . . .
C10 C 0.1232(2) 0.6736(3) 0.45751(19) 0.0404(8) Uani 1 1 d . . .
C11 C 0.0135(3) 0.6700(3) 0.4242(2) 0.0498(9) Uani 1 1 d . . .
H11 H -0.0205 0.6024 0.4208 0.060 Uiso 1 1 calc R . .
C12 C -0.0457(3) 0.7628(3) 0.3964(2) 0.0507(9) Uani 1 1 d . . .
H12 H -0.1187 0.7567 0.3767 0.061 Uiso 1 1 calc R . .
C13 C 0.0008(3) 0.8658(3) 0.3970(2) 0.0488(9) Uani 1 1 d . . .
C14 C 0.1113(3) 0.8698(3) 0.4308(2) 0.0482(9) Uani 1 1 d . . .
H14 H 0.1456 0.9371 0.4329 0.058 Uiso 1 1 calc R . .
C15 C 0.1695(3) 0.7766(3) 0.4607(2) 0.0461(8) Uani 1 1 d . . .
H15 H 0.2422 0.7828 0.4838 0.055 Uiso 1 1 calc R . .
N3 N -0.0567(2) 0.9584(2) 0.3656(2) 0.0697(9) Uani 1 1 d . . .
C16 C -0.1698(3) 0.9591(3) 0.3518(2) 0.0689(11) Uani 1 1 d . . .
H16A H -0.2024 0.9229 0.2930 0.103 Uiso 1 1 calc R . .
H16B H -0.1943 1.0338 0.3496 0.103 Uiso 1 1 calc R . .
H16C H -0.1879 0.9212 0.4036 0.103 Uiso 1 1 calc R . .
C17 C -0.0065(3) 1.0624(3) 0.3589(3) 0.0689(11) Uani 1 1 d . . .
H17A H 0.0286 1.0875 0.4216 0.103 Uiso 1 1 calc R . .
H17B H -0.0587 1.1154 0.3291 0.103 Uiso 1 1 calc R . .
H17C H 0.0441 1.0538 0.3216 0.103 Uiso 1 1 calc R . .
C18 C 0.2925(2) 0.6485(3) 0.6277(2) 0.0446(8) Uani 1 1 d . . .
C19 C 0.2335(3) 0.6823(3) 0.6898(2) 0.0504(9) Uani 1 1 d . . .
C20 C 0.2720(3) 0.7693(3) 0.7514(2) 0.0639(10) Uani 1 1 d . . .
H20 H 0.2342 0.7932 0.7940 0.077 Uiso 1 1 calc R . .
C21 C 0.3653(3) 0.8197(3) 0.7495(3) 0.0717(12) Uani 1 1 d . . .
H21 H 0.3904 0.8773 0.7913 0.086 Uiso 1 1 calc R . .
C22 C 0.4213(3) 0.7862(3) 0.6870(3) 0.0664(11) Uani 1 1 d . . .
H22 H 0.4834 0.8226 0.6858 0.080 Uiso 1 1 calc R . .
C23 C 0.3875(3) 0.6989(3) 0.6250(2) 0.0532(9) Uani 1 1 d . . .
C25 C 0.4491(3) 0.6660(4) 0.5541(3) 0.0812(13) Uani 1 1 d . . .
H25A H 0.4797 0.7303 0.5334 0.122 Uiso 1 1 calc R . .
H25B H 0.4027 0.6312 0.5002 0.122 Uiso 1 1 calc R . .
H25C H 0.5041 0.6157 0.5836 0.122 Uiso 1 1 calc R . .
C24 C 0.1287(3) 0.6315(3) 0.6891(2) 0.0676(11) Uani 1 1 d . . .
H24A H 0.0793 0.6471 0.6295 0.101 Uiso 1 1 calc R . .
H24B H 0.1031 0.6616 0.7402 0.101 Uiso 1 1 calc R . .
H24C H 0.1368 0.5533 0.6971 0.101 Uiso 1 1 calc R . .

loop_
_atom_site_aniso_label
_atom_site_aniso_U_11
_atom_site_aniso_U_22
_atom_site_aniso_U_33
_atom_site_aniso_U_23
_atom_site_aniso_U_13
_atom_site_aniso_U_12
S1 0.0841(7) 0.0567(6) 0.0559(6) -0.0070(5) 0.0077(5) -0.0082(6)
B1 0.054(3) 0.056(3) 0.053(3) 0.001(2) -0.004(2) -0.002(2)
F1 0.0625(15) 0.0628(14) 0.1135(17) -0.0031(13) -0.0352(12) 0.0042(12)
F2 0.129(2) 0.0625(14) 0.0476(12) 0.0102(10) 0.0172(12) 0.0002(14)
N1 0.0444(17) 0.0489(18) 0.0466(16) 0.0027(14) 0.0041(13) -0.0032(14)
N2 0.0416(16) 0.0444(16) 0.0390(15) 0.0025(13) 0.0018(12) -0.0053(13)
C1 0.048(2) 0.051(2) 0.064(2) -0.002(2) 0.0201(17) -0.0076(19)
C2 0.063(3) 0.057(3) 0.088(3) -0.011(2) 0.033(2) -0.004(2)
C3 0.060(3) 0.055(3) 0.114(4) -0.008(3) 0.033(2) -0.001(2)
C4 0.047(2) 0.065(3) 0.106(3) 0.015(3) 0.017(2) 0.011(2)
C5 0.043(2) 0.065(3) 0.073(2) 0.001(2) 0.0050(18) -0.002(2)
C6 0.040(2) 0.053(2) 0.060(2) 0.0002(19) 0.0115(17) -0.0107(18)
C7 0.048(2) 0.056(2) 0.0412(19) -0.0017(17) 0.0080(16) -0.0101(19)
C8 0.052(2) 0.050(2) 0.0429(19) 0.0025(18) -0.0039(16) -0.0034(18)
C9 0.0404(19) 0.048(2) 0.0434(19) 0.0025(17) 0.0061(15) -0.0064(17)
C10 0.040(2) 0.046(2) 0.0327(16) 0.0041(15) 0.0045(14) -0.0059(17)
C11 0.048(2) 0.049(2) 0.049(2) 0.0024(17) 0.0054(16) -0.0095(18)
C12 0.044(2) 0.056(2) 0.051(2) 0.0055(18) 0.0099(16) -0.0028(19)
C13 0.049(2) 0.052(2) 0.0465(19) 0.0062(18) 0.0152(16) 0.0005(19)
C14 0.053(2) 0.044(2) 0.048(2) 0.0024(17) 0.0143(16) -0.0075(18)
C15 0.0397(19) 0.057(2) 0.0395(18) 0.0046(17) 0.0062(14) -0.0063(18)
N3 0.054(2) 0.052(2) 0.104(2) 0.0141(18) 0.0221(17) 0.0037(17)
C16 0.054(2) 0.069(3) 0.083(3) -0.001(2) 0.0148(19) 0.006(2)
C17 0.072(3) 0.054(2) 0.083(3) 0.004(2) 0.022(2) 0.002(2)
C18 0.042(2) 0.049(2) 0.0366(18) 0.0042(17) -0.0016(15) -0.0061(17)
C19 0.052(2) 0.058(2) 0.0378(18) 0.0025(18) 0.0041(16) -0.0052(19)
C20 0.074(3) 0.073(3) 0.040(2) -0.006(2) 0.0047(18) 0.004(2)
C21 0.075(3) 0.062(3) 0.061(3) -0.005(2) -0.015(2) -0.006(2)
C22 0.050(2) 0.066(3) 0.068(3) 0.012(2) -0.013(2) -0.015(2)
C23 0.041(2) 0.055(2) 0.055(2) 0.0082(19) -0.0034(17) -0.0065(19)
C25 0.052(2) 0.106(3) 0.091(3) 0.006(3) 0.027(2) -0.012(2)
C24 0.063(3) 0.089(3) 0.053(2) 0.007(2) 0.0191(18) -0.010(2)

loop_
_atom_type_symbol
_atom_type_description
_atom_type_scat_dispersion_real
_atom_type_scat_dispersion_imag
_atom_type_scat_source
C C 0.0033 0.0016 'International Tables Vol C Tables 4.2.6.8 and 6.1.1.4'
H H 0.0000 0.0000 'International Tables Vol C Tables 4.2.6.8 and 6.1.1.4'
S S 0.1246 0.1234 'International Tables Vol C Tables 4.2.6.8 and 6.1.1.4'
F F 0.0171 0.0103 'International Tables Vol C Tables 4.2.6.8 and 6.1.1.4'
N N 0.0061 0.0033 'International Tables Vol C Tables 4.2.6.8 and 6.1.1.4'
B B 0.0013 0.0007 'International Tables Vol C Tables 4.2.6.8 and 6.1.1.4'

loop_
_geom_angle_atom_site_label_1
_geom_angle_atom_site_label_2
_geom_angle_atom_site_label_3
_geom_angle
_geom_angle_site_symmetry_1
_geom_angle_site_symmetry_3
C1 S1 C7 90.73(16) . .
F1 B1 F2 108.2(3) . .
F1 B1 N2 111.8(3) . .
F2 B1 N2 109.9(3) . .
F1 B1 N1 110.0(3) . .
F2 B1 N1 108.2(3) . .
N2 B1 N1 108.6(3) . .
C7 N1 C6 112.9(3) . .
C7 N1 B1 121.4(3) . .
C6 N1 B1 125.7(3) . .
C9 N2 C18 120.8(3) . .
C9 N2 B1 123.7(3) . .
C18 N2 B1 115.1(2) . .
C2 C1 C6 121.2(3) . .
C2 C1 S1 128.2(3) . .
C6 C1 S1 110.6(3) . .
C3 C2 C1 118.0(4) . .
C2 C3 C4 121.3(4) . .
C3 C4 C5 121.3(4) . .
C4 C5 C6 117.8(4) . .
C5 C6 C1 120.4(3) . .
C5 C6 N1 126.5(3) . .
C1 C6 N1 113.0(3) . .
N1 C7 C8 123.1(3) . .
N1 C7 S1 112.7(3) . .
C8 C7 S1 124.2(2) . .
C7 C8 C9 121.2(3) . .
N2 C9 C8 119.6(3) . .
N2 C9 C10 122.6(3) . .
C8 C9 C10 117.8(3) . .
C15 C10 C11 116.3(3) . .
C15 C10 C9 125.2(3) . .
C11 C10 C9 118.4(3) . .
C12 C11 C10 122.2(3) . .
C11 C12 C13 121.6(3) . .
N3 C13 C12 122.3(3) . .
N3 C13 C14 121.4(3) . .
C12 C13 C14 116.3(3) . .
C15 C14 C13 121.5(3) . .
C14 C15 C10 122.0(3) . .
C13 N3 C17 121.5(3) . .
C13 N3 C16 120.8(3) . .
C17 N3 C16 117.1(3) . .
C19 C18 C23 122.3(3) . .
C19 C18 N2 119.4(3) . .
C23 C18 N2 118.3(3) . .
C18 C19 C20 117.9(3) . .
C18 C19 C24 122.0(3) . .
C20 C19 C24 120.0(3) . .
C21 C20 C19 120.5(4) . .
C22 C21 C20 120.6(4) . .
C21 C22 C23 121.4(4) . .
C22 C23 C18 117.3(3) . .
C22 C23 C25 120.3(4) . .
C18 C23 C25 122.3(3) . .

loop_
_geom_bond_atom_site_label_1
_geom_bond_atom_site_label_2
_geom_bond_distance
_geom_bond_site_symmetry_2
S1 C1 1.737(3) .
S1 C7 1.738(3) .
B1 F1 1.367(4) .
B1 F2 1.407(5) .
B1 N2 1.543(4) .
B1 N1 1.549(5) .
N1 C7 1.342(3) .
N1 C6 1.407(4) .
N2 C9 1.351(3) .
N2 C18 1.450(4) .
C1 C2 1.386(5) .
C1 C6 1.388(4) .
C2 C3 1.365(5) .
C3 C4 1.380(5) .
C4 C5 1.383(5) .
C5 C6 1.386(4) .
C7 C8 1.381(4) .
C8 C9 1.388(4) .
C9 C10 1.479(4) .
C10 C15 1.387(4) .
C10 C11 1.396(4) .
C11 C12 1.370(4) .
C12 C13 1.392(4) .
C13 N3 1.367(4) .
C13 C14 1.407(4) .
C14 C15 1.374(4) .
N3 C17 1.440(4) .
N3 C16 1.444(4) .
C18 C19 1.387(4) .
C18 C23 1.396(4) .
C19 C20 1.395(4) .
C19 C24 1.502(4) .
C20 C21 1.373(5) .
C21 C22 1.363(5) .
C22 C23 1.390(5) .
C23 C25 1.512(5) .
